data_2203144
loop_
_publ_author_name
'Hamamci, Sevim'
'Yilmaz, Veysel T.'
'Th\"one, Carsten'

_publ_section_title
;
 Chlorobis[2-(2-pyridyl)ethanol]copper(II) chloride
;
_journal_issue 2
_journal_name_full 'Acta Crystallographica Section E'
_journal_page_first m159
_journal_page_last m161
_journal_paper_doi 10.1107/S1600536804000157
_journal_volume 60
_journal_year 2004
_chemical_formula_iupac '[Cu Cl (C7 H9 N1 O1)2], Cl'
_chemical_formula_moiety 'C14 H18 Cl Cu N2 O2 1+, Cl 1-'
_chemical_formula_sum 'C14 H18 Cl2 Cu N2 O2'
_chemical_formula_weight 380.74
_chemical_name_systematic
;
Chlorobis(2-pyridylethanol)copper(II) chloride
;
_space_group_IT_number 14
_symmetry_cell_setting monoclinic
_symmetry_space_group_name_Hall '-P 2ybc'
_symmetry_space_group_name_H-M 'P 1 21/c 1'
_atom_sites_solution_hydrogens geom
_atom_sites_solution_primary direct
_atom_sites_solution_secondary difmap
_audit_creation_method SHELXL-97
_cell_angle_alpha 90.00
_cell_angle_beta 100.098(3)
_cell_angle_gamma 90.00
_cell_formula_units_Z 4
_cell_length_a 8.7868(10)
_cell_length_b 8.1911(10)
_cell_length_c 22.718(3)
_cell_measurement_reflns_used 7153
_cell_measurement_temperature 133(2)
_cell_measurement_theta_max 30.51
_cell_measurement_theta_min 2.35
_cell_volume 1609.8(3)
_computing_cell_refinement 'SAINT (Bruker, 1999)'
_computing_data_collection 'SMART (Bruker, 1999)'
_computing_data_reduction SAINT
_computing_molecular_graphics 'XP (Siemens, 1994)'
_computing_publication_material SHELXL97
_computing_structure_refinement 'SHELXL97 (Sheldrick, 1997)'
_computing_structure_solution 'SHELXS97 (Sheldrick, 1990)'
_diffrn_ambient_temperature 133(2)
_diffrn_detector_area_resol_mean 8.192
_diffrn_measured_fraction_theta_full 0.999
_diffrn_measured_fraction_theta_max 0.999
_diffrn_measurement_device_type 'Bruker SMART 1000 CCD'
_diffrn_measurement_method '\w and \f'
_diffrn_radiation_monochromator graphite
_diffrn_radiation_source 'fine-focus sealed tube'
_diffrn_radiation_type MoK\a
_diffrn_radiation_wavelength 0.71073
_diffrn_reflns_av_R_equivalents 0.0216
_diffrn_reflns_av_sigmaI/netI 0.0110
_diffrn_reflns_limit_h_max 12
_diffrn_reflns_limit_h_min -12
_diffrn_reflns_limit_k_max 11
_diffrn_reflns_limit_k_min -11
_diffrn_reflns_limit_l_max 31
_diffrn_reflns_limit_l_min -31
_diffrn_reflns_number 28982
_diffrn_reflns_theta_full 30.00
_diffrn_reflns_theta_max 30.04
_diffrn_reflns_theta_min 1.82
_diffrn_standards_decay_% 0
_diffrn_standards_interval_count 0
_diffrn_standards_number 0
_exptl_absorpt_coefficient_mu 1.693
_exptl_absorpt_correction_T_max 0.612
_exptl_absorpt_correction_T_min 0.522
_exptl_absorpt_correction_type multi-scan
_exptl_absorpt_process_details '(SADABS; Bruker, 1999)'
_exptl_crystal_colour 'dark blue'
_exptl_crystal_density_diffrn 1.571
_exptl_crystal_density_method 'not measured'
_exptl_crystal_description prism
_exptl_crystal_F_000 780
_exptl_crystal_size_max 0.44
_exptl_crystal_size_mid 0.37
_exptl_crystal_size_min 0.29
_refine_diff_density_max 0.519
_refine_diff_density_min -0.364
_refine_ls_extinction_method none
_refine_ls_goodness_of_fit_ref 1.106
_refine_ls_hydrogen_treatment mixed
_refine_ls_matrix_type full
_refine_ls_number_parameters 198
_refine_ls_number_reflns 4707
_refine_ls_number_restraints 0
_refine_ls_restrained_S_all 1.106
_refine_ls_R_factor_all 0.0292
_refine_ls_R_factor_gt 0.0275
_refine_ls_shift/su_max 0.001
_refine_ls_shift/su_mean 0.000
_refine_ls_structure_factor_coef Fsqd
_refine_ls_weighting_details 'calc w=1/[\s^2^(Fo^2^)+(0.0321P)^2^+1.0396P] where P=(Fo^2^+2Fc^2^)/3'
_refine_ls_weighting_scheme calc
_refine_ls_wR_factor_gt 0.0687
_refine_ls_wR_factor_ref 0.0695
_reflns_number_gt 4445
_reflns_number_total 4707
_reflns_threshold_expression I>2\s(I)
_cod_data_source_file bt6379.cif
_cod_data_source_block I
_cod_depositor_comments
;
The following automatic conversions were performed:
'_exptl_absorpt_correction_type' value 'Multi-scan' changed to
'multi-scan' according to
'/home/saulius/struct/CIF-dictionaries/cif_core.dic' dictionary named
'cif_core.dic' version 2.4.1 from 2010-06-29.

Automatic conversion script
Id: cif_fix_enum 1527 2010-12-29 10:47:43Z saulius 

The following automatic conversions were performed:

'_exptl_absorpt_correction_type' value 'Multi-scan' changed to
'multi-scan' according to
/home/saulius/struct/CIF-dictionaries/cif_core.dic dictionary named
'cif_core.dic' version 2.4.1 from 2010-06-29.

Automatic conversion script
Id: cif_fix_values 1715 2011-07-08 13:25:40Z adriana 
;
_cod_original_sg_symbol_H-M 'P 21/c'
_cod_database_code 2203144
_cod_database_fobs_code 2203144

loop_
_symmetry_equiv_pos_as_xyz
'x, y, z'
'-x, y+1/2, -z+1/2'
'-x, -y, -z'
'x, -y-1/2, z-1/2'

loop_
_atom_site_label
_atom_site_fract_x
_atom_site_fract_y
_atom_site_fract_z
_atom_site_U_iso_or_equiv
_atom_site_adp_type
_atom_site_calc_flag
_atom_site_refinement_flags
_atom_site_occupancy
_atom_site_type_symbol
Cu 0.001974(18) 0.50534(2) 0.389078(7) 0.01667(5) Uani d . 1 Cu
Cl1 0.14613(4) 0.30463(4) 0.440932(15) 0.02251(7) Uani d . 1 Cl
Cl2 -0.28208(4) 0.79295(5) 0.267919(16) 0.02459(8) Uani d . 1 Cl
N1 -0.19327(13) 0.38510(15) 0.38766(5) 0.0181(2) Uani d . 1 N
C11 -0.28424(17) 0.42163(19) 0.42771(6) 0.0220(3) Uani d . 1 C
H11 -0.2494 0.4999 0.4580 0.026 Uiso calc R 1 H
C12 -0.42703(17) 0.3486(2) 0.42617(7) 0.0253(3) Uani d . 1 C
H12 -0.4884 0.3742 0.4554 0.030 Uiso calc R 1 H
C13 -0.47857(18) 0.2375(2) 0.38108(8) 0.0275(3) Uani d . 1 C
H13 -0.5779 0.1891 0.3780 0.033 Uiso calc R 1 H
C14 -0.38361(18) 0.19781(19) 0.34059(7) 0.0253(3) Uani d . 1 C
H14 -0.4166 0.1202 0.3099 0.030 Uiso calc R 1 H
C15 -0.23963(16) 0.27206(17) 0.34504(6) 0.0195(2) Uani d . 1 C
C16 -0.13382(17) 0.23478(17) 0.30151(6) 0.0215(3) Uani d . 1 C
H16A -0.1703 0.1348 0.2789 0.026 Uiso calc R 1 H
H16B -0.0285 0.2132 0.3239 0.026 Uiso calc R 1 H
C17 -0.12709(18) 0.37429(18) 0.25789(6) 0.0228(3) Uani d . 1 C
H17A -0.0669 0.3405 0.2270 0.027 Uiso calc R 1 H
H17B -0.2329 0.4030 0.2377 0.027 Uiso calc R 1 H
O17 -0.05539(13) 0.51322(13) 0.28981(5) 0.02021(19) Uani d . 1 O
H17 -0.110(3) 0.586(3) 0.2799(10) 0.033(6) Uiso d . 1 H
N2 0.18727(14) 0.63783(15) 0.38573(5) 0.0184(2) Uani d . 1 N
C21 0.28529(16) 0.58430(18) 0.35051(6) 0.0210(3) Uani d . 1 C
H21 0.2604 0.4877 0.3277 0.025 Uiso calc R 1 H
C22 0.42085(18) 0.6656(2) 0.34662(7) 0.0255(3) Uani d . 1 C
H22 0.4875 0.6271 0.3209 0.031 Uiso calc R 1 H
C23 0.45753(19) 0.8042(2) 0.38084(8) 0.0304(3) Uani d . 1 C
H23 0.5513 0.8608 0.3797 0.037 Uiso calc R 1 H
C24 0.3566(2) 0.8598(2) 0.41673(8) 0.0293(3) Uani d . 1 C
H24 0.3805 0.9551 0.4404 0.035 Uiso calc R 1 H
C25 0.21970(17) 0.77515(18) 0.41802(6) 0.0212(3) Uani d . 1 C
C26 0.10223(18) 0.8344(2) 0.45355(7) 0.0250(3) Uani d . 1 C
H26A 0.1415 0.9346 0.4755 0.030 Uiso calc R 1 H
H26B 0.0877 0.7504 0.4834 0.030 Uiso calc R 1 H
C27 -0.05250(19) 0.87111(19) 0.41454(7) 0.0258(3) Uani d . 1 C
H27A -0.1203 0.9284 0.4383 0.031 Uiso calc R 1 H
H27B -0.0372 0.9430 0.3810 0.031 Uiso calc R 1 H
O27 -0.12351(13) 0.72158(13) 0.39163(5) 0.0214(2) Uani d . 1 O
H27 -0.174(3) 0.739(3) 0.3616(11) 0.034(6) Uiso d . 1 H

loop_
_atom_site_aniso_label
_atom_site_aniso_U_11
_atom_site_aniso_U_22
_atom_site_aniso_U_33
_atom_site_aniso_U_12
_atom_site_aniso_U_13
_atom_site_aniso_U_23
Cu 0.01628(8) 0.01561(8) 0.01800(9) -0.00147(6) 0.00268(6) 0.00032(6)
Cl1 0.02092(15) 0.02111(15) 0.02514(16) 0.00123(12) 0.00306(11) 0.00521(12)
Cl2 0.02442(16) 0.02354(16) 0.02475(16) 0.00008(12) 0.00139(12) 0.00464(12)
N1 0.0174(5) 0.0181(5) 0.0184(5) -0.0006(4) 0.0021(4) 0.0015(4)
C11 0.0224(6) 0.0230(7) 0.0208(6) 0.0012(5) 0.0048(5) 0.0018(5)
C12 0.0221(7) 0.0255(7) 0.0296(7) 0.0020(5) 0.0086(5) 0.0069(6)
C13 0.0193(6) 0.0248(7) 0.0384(8) -0.0028(5) 0.0048(6) 0.0070(6)
C14 0.0237(7) 0.0210(7) 0.0296(7) -0.0049(5) 0.0006(5) 0.0010(5)
C15 0.0204(6) 0.0163(6) 0.0213(6) -0.0003(5) 0.0020(5) 0.0017(5)
C16 0.0258(6) 0.0165(6) 0.0222(6) -0.0008(5) 0.0041(5) -0.0023(5)
C17 0.0291(7) 0.0212(6) 0.0177(6) -0.0032(5) 0.0031(5) -0.0029(5)
O17 0.0231(5) 0.0176(5) 0.0199(5) -0.0014(4) 0.0035(4) -0.0008(4)
N2 0.0193(5) 0.0169(5) 0.0187(5) -0.0011(4) 0.0029(4) 0.0012(4)
C21 0.0210(6) 0.0199(6) 0.0222(6) 0.0013(5) 0.0043(5) 0.0013(5)
C22 0.0220(6) 0.0253(7) 0.0305(7) 0.0017(6) 0.0078(5) 0.0063(6)
C23 0.0250(7) 0.0273(8) 0.0398(9) -0.0072(6) 0.0081(6) 0.0045(6)
C24 0.0321(8) 0.0235(7) 0.0322(8) -0.0108(6) 0.0055(6) -0.0022(6)
C25 0.0247(6) 0.0195(6) 0.0191(6) -0.0038(5) 0.0031(5) 0.0006(5)
C26 0.0295(7) 0.0253(7) 0.0207(6) -0.0049(6) 0.0059(5) -0.0065(5)
C27 0.0329(8) 0.0177(6) 0.0270(7) 0.0024(6) 0.0064(6) -0.0049(5)
O27 0.0240(5) 0.0190(5) 0.0209(5) 0.0018(4) 0.0029(4) -0.0011(4)

loop_
_atom_type_symbol
_atom_type_description
_atom_type_scat_dispersion_real
_atom_type_scat_dispersion_imag
_atom_type_scat_source
C C 0.0033 0.0016 'International Tables Vol C Tables 4.2.6.8 and 6.1.1.4'
H H 0.0000 0.0000 'International Tables Vol C Tables 4.2.6.8 and 6.1.1.4'
N N 0.0061 0.0033 'International Tables Vol C Tables 4.2.6.8 and 6.1.1.4'
O O 0.0106 0.0060 'International Tables Vol C Tables 4.2.6.8 and 6.1.1.4'
Cu Cu 0.3201 1.2651 'International Tables Vol C Tables 4.2.6.8 and 6.1.1.4'
Cl Cl 0.1484 0.1585 'International Tables Vol C Tables 4.2.6.8 and 6.1.1.4'

loop_
_geom_angle_atom_site_label_1
_geom_angle_atom_site_label_2
_geom_angle_atom_site_label_3
_geom_angle
_geom_angle_publ_flag
N2 Cu N1 175.30(5) yes
N2 Cu O27 88.73(5) yes
N1 Cu O27 87.83(5) yes
N2 Cu O17 89.24(4) yes
N1 Cu O17 87.48(4) yes
O27 Cu O17 88.66(4) yes
N2 Cu Cl1 91.67(4) yes
N1 Cu Cl1 92.94(4) yes
O27 Cu Cl1 147.77(3) yes
O17 Cu Cl1 123.57(3) yes
C11 N1 C15 119.81(12) ?
C11 N1 Cu 119.71(10) ?
C15 N1 Cu 120.41(9) ?
N1 C11 C12 121.98(14) ?
N1 C11 H11 119.0 ?
C12 C11 H11 119.0 ?
C11 C12 C13 118.66(14) ?
C11 C12 H12 120.7 ?
C13 C12 H12 120.7 ?
C14 C13 C12 119.23(14) ?
C14 C13 H13 120.4 ?
C12 C13 H13 120.4 ?
C13 C14 C15 119.70(14) ?
C13 C14 H14 120.2 ?
C15 C14 H14 120.2 ?
N1 C15 C14 120.54(13) ?
N1 C15 C16 117.88(12) ?
C14 C15 C16 121.54(13) ?
C15 C16 C17 112.05(12) ?
C15 C16 H16A 109.2 ?
C17 C16 H16A 109.2 ?
C15 C16 H16B 109.2 ?
C17 C16 H16B 109.2 ?
H16A C16 H16B 107.9 ?
O17 C17 C16 109.30(11) ?
O17 C17 H17A 109.8 ?
C16 C17 H17A 109.8 ?
O17 C17 H17B 109.8 ?
C16 C17 H17B 109.8 ?
H17A C17 H17B 108.3 ?
C17 O17 Cu 119.41(8) ?
C17 O17 H17 105.4(17) ?
Cu O17 H17 109.6(16) ?
C25 N2 C21 119.96(12) ?
C25 N2 Cu 122.48(10) ?
C21 N2 Cu 117.55(10) ?
N2 C21 C22 121.96(14) ?
N2 C21 H21 119.0 ?
C22 C21 H21 119.0 ?
C21 C22 C23 118.61(15) ?
C21 C22 H22 120.7 ?
C23 C22 H22 120.7 ?
C22 C23 C24 119.47(15) ?
C22 C23 H23 120.3 ?
C24 C23 H23 120.3 ?
C23 C24 C25 119.61(15) ?
C23 C24 H24 120.2 ?
C25 C24 H24 120.2 ?
N2 C25 C24 120.35(14) ?
N2 C25 C26 117.68(13) ?
C24 C25 C26 121.94(14) ?
C25 C26 C27 112.39(12) ?
C25 C26 H26A 109.1 ?
C27 C26 H26A 109.1 ?
C25 C26 H26B 109.1 ?
C27 C26 H26B 109.1 ?
H26A C26 H26B 107.9 ?
O27 C27 C26 109.40(12) ?
O27 C27 H27A 109.8 ?
C26 C27 H27A 109.8 ?
O27 C27 H27B 109.8 ?
C26 C27 H27B 109.8 ?
H27A C27 H27B 108.2 ?
C27 O27 Cu 122.44(9) ?
C27 O27 H27 108.5(19) ?
Cu O27 H27 111.1(18) ?

loop_
_geom_bond_atom_site_label_1
_geom_bond_atom_site_label_2
_geom_bond_distance
_geom_bond_publ_flag
Cu N2 1.9692(12) yes
Cu N1 1.9735(12) yes
Cu O27 2.0925(11) yes
Cu O17 2.2238(11) yes
Cu Cl1 2.2742(4) yes
N1 C11 1.3460(18) ?
N1 C15 1.3500(18) ?
C11 C12 1.385(2) ?
C11 H11 0.9500 ?
C12 C13 1.386(2) ?
C12 H12 0.9500 ?
C13 C14 1.385(2) ?
C13 H13 0.9500 ?
C14 C15 1.391(2) ?
C14 H14 0.9500 ?
C15 C16 1.503(2) ?
C16 C17 1.521(2) ?
C16 H16A 0.9900 ?
C16 H16B 0.9900 ?
C17 O17 1.4344(17) ?
C17 H17A 0.9900 ?
C17 H17B 0.9900 ?
O17 H17 0.77(2) ?
N2 C25 1.3458(18) ?
N2 C21 1.3475(18) ?
C21 C22 1.381(2) ?
C21 H21 0.9500 ?
C22 C23 1.382(2) ?
C22 H22 0.9500 ?
C23 C24 1.383(2) ?
C23 H23 0.9500 ?
C24 C25 1.393(2) ?
C24 H24 0.9500 ?
C25 C26 1.498(2) ?
C26 C27 1.517(2) ?
C26 H26A 0.9900 ?
C26 H26B 0.9900 ?
C27 O27 1.4306(18) ?
C27 H27A 0.9900 ?
C27 H27B 0.9900 ?
O27 H27 0.76(2) ?

loop_
_geom_hbond_atom_site_label_D
_geom_hbond_atom_site_label_H
_geom_hbond_atom_site_label_A
_geom_hbond_site_symmetry_A
_geom_hbond_distance_DH
_geom_hbond_distance_HA
_geom_hbond_distance_DA
_geom_hbond_angle_DHA
C22 H22 Cl2 1_655 0.95 2.87 3.5686(16) 131
C21 H21 Cl2 2_545 0.95 2.73 3.5928(15) 152
C16 H16A Cl2 1_545 0.99 2.96 3.8767(15) 154
C11 H11 Cl1 3_566 0.95 2.82 3.7597(16) 172
C26 H26B Cl1 3_566 0.99 2.94 3.6933(16) 134
O17 H17 Cl2 . 0.77(2) 2.25(3) 3.0195(12) 169(2)
O27 H27 Cl2 . 0.76(2) 2.22(2) 2.9679(12) 170(2)

loop_
_geom_torsion_atom_site_label_1
_geom_torsion_atom_site_label_2
_geom_torsion_atom_site_label_3
_geom_torsion_atom_site_label_4
_geom_torsion
O27 Cu N1 C11 -49.27(11)
O17 Cu N1 C11 -138.02(11)
Cl1 Cu N1 C11 98.48(10)
O27 Cu N1 C15 127.56(11)
O17 Cu N1 C15 38.81(11)
Cl1 Cu N1 C15 -84.69(10)
C15 N1 C11 C12 -1.2(2)
Cu N1 C11 C12 175.65(11)
N1 C11 C12 C13 -1.5(2)
C11 C12 C13 C14 2.7(2)
C12 C13 C14 C15 -1.2(2)
C11 N1 C15 C14 2.7(2)
Cu N1 C15 C14 -174.13(11)
C11 N1 C15 C16 -179.70(13)
Cu N1 C15 C16 3.47(17)
C13 C14 C15 N1 -1.5(2)
C13 C14 C15 C16 -179.00(14)
N1 C15 C16 C17 -71.13(16)
C14 C15 C16 C17 106.45(16)
C15 C16 C17 O17 66.38(16)
C16 C17 O17 Cu -6.27(15)
N2 Cu O17 C17 145.40(11)
N1 Cu O17 C17 -37.97(10)
O27 Cu O17 C17 -125.85(10)
Cl1 Cu O17 C17 53.89(11)
O27 Cu N2 C25 39.76(11)
O17 Cu N2 C25 128.44(11)
Cl1 Cu N2 C25 -108.01(11)
O27 Cu N2 C21 -141.83(11)
O17 Cu N2 C21 -53.15(10)
Cl1 Cu N2 C21 70.41(10)
C25 N2 C21 C22 0.6(2)
Cu N2 C21 C22 -177.87(11)
N2 C21 C22 C23 1.2(2)
C21 C22 C23 C24 -1.5(2)
C22 C23 C24 C25 0.2(3)
C21 N2 C25 C24 -2.0(2)
Cu N2 C25 C24 176.36(11)
C21 N2 C25 C26 176.44(13)
Cu N2 C25 C26 -5.18(18)
C23 C24 C25 N2 1.6(2)
C23 C24 C25 C26 -176.74(15)
N2 C25 C26 C27 -59.76(18)
C24 C25 C26 C27 118.67(16)
C25 C26 C27 O27 69.71(16)
C26 C27 O27 Cu -19.11(16)
N2 Cu O27 C27 -26.26(11)
N1 Cu O27 C27 156.94(11)
O17 Cu O27 C27 -115.53(11)
Cl1 Cu O27 C27 64.87(13)
